data_1503034
loop_
_publ_author_name
'Lazarski, Kiel E.'
'Hu, Dennis X.'
'Stern, Charlotte L.'
'Thomson, Regan J.'

_publ_section_title
;
 A synthesis of the carbocyclic core of maoecrystal V.
;
_journal_issue 13
_journal_name_full 'Organic letters'
_journal_page_first 3010
_journal_page_last 3013
_journal_paper_doi 10.1021/ol101025r
_journal_volume 12
_journal_year 2010
_chemical_formula_sum 'C18 H25 N O5'
_chemical_formula_weight 335.39
_chemical_name_systematic
; 
 ? 
;
_space_group_IT_number 14
_symmetry_cell_setting monoclinic
_symmetry_space_group_name_Hall '-P 2ybc'
_symmetry_space_group_name_H-M 'P 1 21/c 1'
_atom_sites_solution_hydrogens geom
_atom_sites_solution_primary direct
_atom_sites_solution_secondary difmap
_audit_creation_method SHELXL-97
_cell_angle_alpha 90.00
_cell_angle_beta 111.3900(10)
_cell_angle_gamma 90.00
_cell_formula_units_Z 4
_cell_length_a 11.2417(2)
_cell_length_b 12.5001(2)
_cell_length_c 12.3596(2)
_cell_measurement_reflns_used 9568
_cell_measurement_temperature 100(2)
_cell_measurement_theta_max 28.14
_cell_measurement_theta_min 2.54
_cell_volume 1617.17(5)
_computing_cell_refinement 'Bruker SAINT'
_computing_data_collection 'Bruker APEX2'
_computing_data_reduction 'Bruker SAINT'
_computing_molecular_graphics 'Bruker SHELXTL'
_computing_publication_material 'Bruker SHELXTL'
_computing_structure_refinement 'SHELXL-97 (Sheldrick, 1997)'
_computing_structure_solution 'SHELXS-97 (Sheldrick, 1990)'
_diffrn_ambient_temperature 100(2)
_diffrn_measured_fraction_theta_full 0.961
_diffrn_measured_fraction_theta_max 0.858
_diffrn_measurement_device_type 'Bruker APEX-II CCD'
_diffrn_measurement_method '\f and \w scans'
_diffrn_radiation_monochromator graphite
_diffrn_radiation_source 'fine-focus sealed tube'
_diffrn_radiation_type MoK\a
_diffrn_radiation_wavelength 0.71073
_diffrn_reflns_av_R_equivalents 0.0470
_diffrn_reflns_av_sigmaI/netI 0.0287
_diffrn_reflns_limit_h_max 14
_diffrn_reflns_limit_h_min -14
_diffrn_reflns_limit_k_max 16
_diffrn_reflns_limit_k_min -16
_diffrn_reflns_limit_l_max 12
_diffrn_reflns_limit_l_min -15
_diffrn_reflns_number 19442
_diffrn_reflns_theta_full 25.00
_diffrn_reflns_theta_max 28.16
_diffrn_reflns_theta_min 2.41
_diffrn_standards_number 0
_exptl_absorpt_coefficient_mu 0.100
_exptl_absorpt_correction_T_max 0.9893
_exptl_absorpt_correction_T_min 0.9502
_exptl_absorpt_correction_type numerical
_exptl_absorpt_process_details face-indexed
_exptl_crystal_colour colourless
_exptl_crystal_density_diffrn 1.378
_exptl_crystal_density_method 'not measured'
_exptl_crystal_description needle
_exptl_crystal_F_000 720
_exptl_crystal_size_max 0.52
_exptl_crystal_size_mid 0.24
_exptl_crystal_size_min 0.11
_refine_diff_density_max 0.373
_refine_diff_density_min -0.292
_refine_diff_density_rms 0.070
_refine_ls_extinction_method none
_refine_ls_goodness_of_fit_ref 1.169
_refine_ls_hydrogen_treatment mixed
_refine_ls_matrix_type full
_refine_ls_number_parameters 317
_refine_ls_number_reflns 3407
_refine_ls_number_restraints 0
_refine_ls_restrained_S_all 1.169
_refine_ls_R_factor_all 0.0625
_refine_ls_R_factor_gt 0.0544
_refine_ls_shift/su_max 0.005
_refine_ls_shift/su_mean 0.001
_refine_ls_structure_factor_coef Fsqd
_refine_ls_weighting_details 'calc w=1/[\s^2^(Fo^2^)+(0.0451P)^2^+3.5504P] where P=(Fo^2^+2Fc^2^)/3'
_refine_ls_weighting_scheme calc
_refine_ls_wR_factor_gt 0.1595
_refine_ls_wR_factor_ref 0.1631
_reflns_number_gt 2846
_reflns_number_total 3407
_reflns_threshold_expression >2sigma(I)
_cod_data_source_file ol101025r_si_002.cif
_cod_data_source_block bvabs
_cod_depositor_comments
;
The following automatic conversions were performed:

'_symmetry_cell_setting' value 'Monoclinic' changed to 'monoclinic'
according to /home/saulius/struct/CIF-dictionaries/cif_core.dic
dictionary named 'cif_core.dic' version 2.4.2 from 2011-04-26.

Automatic conversion script
Id: cif_fix_values 1715 2011-07-08 13:25:40Z adriana 
;
_cod_original_sg_symbol_H-M P2(1)/c
_cod_database_code 1503034

loop_
_symmetry_equiv_pos_as_xyz
'x, y, z'
'-x, y+1/2, -z+1/2'
'-x, -y, -z'
'x, -y-1/2, z-1/2'

loop_
_atom_site_label
_atom_site_type_symbol
_atom_site_fract_x
_atom_site_fract_y
_atom_site_fract_z
_atom_site_U_iso_or_equiv
_atom_site_adp_type
_atom_site_occupancy
_atom_site_symmetry_multiplicity
_atom_site_calc_flag
O4 O 0.39424(16) 0.11682(14) 0.42869(16) 0.0166(4) Uani 1 1 d
O3 O 0.38314(16) 0.28693(14) 0.35168(16) 0.0161(4) Uani 1 1 d
O2 O 0.15628(19) -0.03527(18) 0.0750(2) 0.0348(6) Uani 1 1 d
O5 O 0.24719(18) 0.05979(15) 0.49341(17) 0.0219(4) Uani 1 1 d
O1 O 0.3249(2) -0.04529(17) 0.03195(19) 0.0307(5) Uani 1 1 d
C6 C 0.2074(2) 0.19620(19) 0.2141(2) 0.0139(5) Uani 1 1 d
N1 N 0.2709(2) -0.02439(17) 0.0986(2) 0.0215(5) Uani 1 1 d
C8 C 0.2706(2) 0.10247(19) 0.4159(2) 0.0161(5) Uani 1 1 d
C9 C 0.0954(2) 0.2125(2) 0.0991(2) 0.0149(5) Uani 1 1 d
C10 C 0.5610(2) 0.1656(2) 0.3626(3) 0.0188(6) Uani 1 1 d
C11 C 0.3886(2) 0.1868(2) 0.1280(2) 0.0165(5) Uani 1 1 d
C12 C -0.0058(2) 0.2965(2) 0.1032(2) 0.0170(5) Uani 1 1 d
C13 C 0.0588(3) 0.3985(2) 0.1702(3) 0.0201(6) Uani 1 1 d
C14 C 0.3462(2) 0.0193(2) 0.2191(2) 0.0166(5) Uani 1 1 d
C15 C 0.1667(2) 0.1369(2) 0.3038(2) 0.0168(5) Uani 1 1 d
C16 C 0.3334(2) 0.14274(19) 0.2165(2) 0.0142(5) Uani 1 1 d
C17 C 0.4886(3) -0.0116(2) 0.2628(3) 0.0211(6) Uani 1 1 d
C18 C 0.2610(2) 0.30761(19) 0.2584(2) 0.0141(5) Uani 1 1 d
C19 C 0.4194(2) 0.18117(19) 0.3399(2) 0.0148(5) Uani 1 1 d
C34 C -0.0829(3) 0.3279(2) -0.0227(3) 0.0209(6) Uani 1 1 d
C35 C 0.1683(2) 0.3789(2) 0.2873(3) 0.0193(6) Uani 1 1 d
C36 C -0.1012(3) 0.2514(2) 0.1548(3) 0.0223(6) Uani 1 1 d
C37 C 0.5726(2) 0.0881(2) 0.2710(3) 0.0210(6) Uani 1 1 d
C38 C 0.5252(3) 0.1435(2) 0.1524(3) 0.0234(6) Uani 1 1 d
H4 H 0.500(3) -0.063(3) 0.214(3) 0.020(8) Uiso 1 1 d
H5 H 0.584(3) 0.202(3) 0.157(3) 0.021(8) Uiso 1 1 d
H3 H 0.598(3) 0.237(3) 0.360(3) 0.026(8) Uiso 1 1 d
H1 H 0.666(3) 0.061(2) 0.292(3) 0.014(7) Uiso 1 1 d
H9 H 0.307(3) -0.011(3) 0.261(3) 0.019(8) Uiso 1 1 d
H7 H 0.333(3) 0.167(2) 0.052(3) 0.020(8) Uiso 1 1 d
H8 H 0.389(3) 0.270(2) 0.132(3) 0.017(7) Uiso 1 1 d
H2 H 0.608(3) 0.133(3) 0.441(3) 0.027(8) Uiso 1 1 d
H6 H 0.526(3) 0.081(3) 0.092(3) 0.032(9) Uiso 1 1 d
H13 H 0.217(3) 0.447(2) 0.321(2) 0.009(6) Uiso 1 1 d
H23 H -0.125(3) 0.265(2) -0.063(3) 0.016(7) Uiso 1 1 d
H12 H 0.278(3) 0.345(2) 0.200(3) 0.018(8) Uiso 1 1 d
H11 H 0.122(3) 0.074(3) 0.268(3) 0.024(8) Uiso 1 1 d
H18 H 0.130(3) 0.240(2) 0.040(3) 0.014(7) Uiso 1 1 d
H17 H 0.055(3) 0.141(2) 0.069(3) 0.019(8) Uiso 1 1 d
H10 H 0.514(3) -0.043(3) 0.338(3) 0.023(8) Uiso 1 1 d
H14 H 0.142(3) 0.344(3) 0.348(3) 0.025(8) Uiso 1 1 d
H22 H -0.063(3) 0.244(3) 0.245(3) 0.029(9) Uiso 1 1 d
H16 H -0.007(3) 0.439(3) 0.187(3) 0.026(8) Uiso 1 1 d
H19 H 0.103(3) 0.173(3) 0.326(3) 0.028(9) Uiso 1 1 d
H21 H -0.130(3) 0.177(3) 0.119(3) 0.033(9) Uiso 1 1 d
H24 H -0.026(3) 0.362(3) -0.059(3) 0.031(9) Uiso 1 1 d
H15 H 0.093(3) 0.437(3) 0.121(3) 0.031(9) Uiso 1 1 d
H25 H -0.142(3) 0.383(3) -0.032(3) 0.028(9) Uiso 1 1 d
H20 H -0.175(4) 0.298(3) 0.134(3) 0.042(10) Uiso 1 1 d

loop_
_atom_site_aniso_label
_atom_site_aniso_U_11
_atom_site_aniso_U_22
_atom_site_aniso_U_33
_atom_site_aniso_U_23
_atom_site_aniso_U_13
_atom_site_aniso_U_12
O4 0.0175(8) 0.0196(8) 0.0123(10) 0.0029(8) 0.0051(7) 0.0009(7)
O3 0.0161(8) 0.0165(8) 0.0140(10) -0.0026(7) 0.0033(7) 0.0007(6)
O2 0.0216(10) 0.0341(11) 0.0418(15) -0.0165(11) 0.0033(10) -0.0023(8)
O5 0.0267(10) 0.0243(9) 0.0170(11) 0.0058(8) 0.0107(8) -0.0008(8)
O1 0.0349(11) 0.0345(11) 0.0198(12) -0.0086(10) 0.0067(10) 0.0046(9)
C6 0.0148(11) 0.0133(10) 0.0143(14) 0.0003(10) 0.0062(10) 0.0009(8)
N1 0.0231(11) 0.0158(10) 0.0219(13) -0.0033(10) 0.0038(10) 0.0035(8)
C8 0.0189(11) 0.0135(11) 0.0165(14) -0.0015(10) 0.0071(11) -0.0011(9)
C9 0.0164(11) 0.0155(11) 0.0132(14) 0.0007(10) 0.0059(10) 0.0007(9)
C10 0.0137(11) 0.0221(12) 0.0186(15) 0.0006(11) 0.0037(11) 0.0007(9)
C11 0.0152(11) 0.0204(12) 0.0147(14) 0.0002(11) 0.0066(11) 0.0020(9)
C12 0.0152(11) 0.0197(12) 0.0166(14) 0.0017(11) 0.0064(10) 0.0034(9)
C13 0.0197(12) 0.0181(12) 0.0228(16) 0.0006(11) 0.0081(12) 0.0046(9)
C14 0.0196(12) 0.0155(11) 0.0140(14) 0.0004(10) 0.0055(11) 0.0014(9)
C15 0.0155(11) 0.0189(12) 0.0160(14) 0.0025(11) 0.0056(10) -0.0007(9)
C16 0.0152(11) 0.0134(10) 0.0138(14) -0.0004(10) 0.0049(10) 0.0007(8)
C17 0.0212(12) 0.0203(12) 0.0177(16) -0.0021(12) 0.0023(11) 0.0079(10)
C18 0.0154(11) 0.0144(11) 0.0122(14) 0.0008(10) 0.0047(10) 0.0004(8)
C19 0.0165(11) 0.0160(11) 0.0127(14) 0.0002(10) 0.0062(10) -0.0009(9)
C34 0.0198(12) 0.0226(13) 0.0203(16) 0.0018(12) 0.0073(12) 0.0056(10)
C35 0.0214(12) 0.0184(12) 0.0184(15) -0.0046(11) 0.0078(11) 0.0025(10)
C36 0.0174(12) 0.0300(14) 0.0209(17) 0.0029(13) 0.0088(12) 0.0026(10)
C37 0.0148(11) 0.0291(13) 0.0185(15) 0.0002(12) 0.0055(11) 0.0048(10)
C38 0.0182(12) 0.0339(15) 0.0209(16) 0.0015(13) 0.0104(11) 0.0050(11)

loop_
_atom_type_symbol
_atom_type_description
_atom_type_scat_dispersion_real
_atom_type_scat_dispersion_imag
_atom_type_scat_source
C C 0.0033 0.0016 'International Tables Vol C Tables 4.2.6.8 and 6.1.1.4'
H H 0.0000 0.0000 'International Tables Vol C Tables 4.2.6.8 and 6.1.1.4'
N N 0.0061 0.0033 'International Tables Vol C Tables 4.2.6.8 and 6.1.1.4'
O O 0.0106 0.0060 'International Tables Vol C Tables 4.2.6.8 and 6.1.1.4'

loop_
_geom_angle_atom_site_label_1
_geom_angle_atom_site_label_2
_geom_angle_atom_site_label_3
_geom_angle
C8 O4 C19 117.09(19)
C19 O3 C18 108.05(18)
C9 C6 C15 112.0(2)
C9 C6 C18 107.03(19)
C15 C6 C18 111.2(2)
C9 C6 C16 120.6(2)
C15 C6 C16 106.7(2)
C18 C6 C16 98.39(18)
O1 N1 O2 124.0(2)
O1 N1 C14 120.2(2)
O2 N1 C14 115.8(2)
O5 C8 O4 118.6(2)
O5 C8 C15 122.2(2)
O4 C8 C15 119.1(2)
C6 C9 C12 114.9(2)
C6 C9 H18 108.3(16)
C12 C9 H18 106.1(16)
C6 C9 H17 109.6(17)
C12 C9 H17 111.6(17)
H18 C9 H17 106(2)
C19 C10 C37 108.0(2)
C19 C10 H3 107.9(18)
C37 C10 H3 113(2)
C19 C10 H2 112.3(19)
C37 C10 H2 107.4(19)
H3 C10 H2 108(3)
C16 C11 C38 111.3(2)
C16 C11 H7 108.5(19)
C38 C11 H7 110.3(18)
C16 C11 H8 109.0(17)
C38 C11 H8 110.3(16)
H7 C11 H8 107(2)
C34 C12 C36 107.0(2)
C34 C12 C13 108.3(2)
C36 C12 C13 110.0(2)
C34 C12 C9 106.7(2)
C36 C12 C9 113.1(2)
C13 C12 C9 111.4(2)
C35 C13 C12 115.5(2)
C35 C13 H16 107(2)
C12 C13 H16 107.3(19)
C35 C13 H15 108(2)
C12 C13 H15 107(2)
H16 C13 H15 113(3)
N1 C14 C17 112.9(2)
N1 C14 C16 108.9(2)
C17 C14 C16 109.5(2)
N1 C14 H9 102(2)
C17 C14 H9 111(2)
C16 C14 H9 112(2)
C8 C15 C6 117.7(2)
C8 C15 H11 107.2(19)
C6 C15 H11 108(2)
C8 C15 H19 106(2)
C6 C15 H19 115(2)
H11 C15 H19 102(3)
C11 C16 C14 108.2(2)
C11 C16 C19 108.6(2)
C14 C16 C19 105.5(2)
C11 C16 C6 115.6(2)
C14 C16 C6 120.3(2)
C19 C16 C6 97.01(19)
C14 C17 C37 110.7(2)
C14 C17 H4 108.5(19)
C37 C17 H4 112.8(19)
C14 C17 H10 110.1(19)
C37 C17 H10 108.0(19)
H4 C17 H10 107(3)
O3 C18 C35 116.7(2)
O3 C18 C6 104.76(18)
C35 C18 C6 113.8(2)
O3 C18 H12 107.6(18)
C35 C18 H12 103.9(19)
C6 C18 H12 110.0(19)
O3 C19 O4 107.2(2)
O3 C19 C10 115.1(2)
O4 C19 C10 105.4(2)
O3 C19 C16 106.96(19)
O4 C19 C16 110.08(19)
C10 C19 C16 112.0(2)
C12 C34 H23 107.8(18)
C12 C34 H24 110(2)
H23 C34 H24 114(3)
C12 C34 H25 116(2)
H23 C34 H25 110(3)
H24 C34 H25 100(3)
C18 C35 C13 104.8(2)
C18 C35 H13 105.8(15)
C13 C35 H13 112.3(15)
C18 C35 H14 109.8(19)
C13 C35 H14 114.7(19)
H13 C35 H14 109(2)
C12 C36 H22 113.4(18)
C12 C36 H21 108(2)
H22 C36 H21 109(3)
C12 C36 H20 109(2)
H22 C36 H20 109(3)
H21 C36 H20 109(3)
C38 C37 C10 109.1(2)
C38 C37 C17 108.2(2)
C10 C37 C17 110.1(2)
C38 C37 H1 110.6(16)
C10 C37 H1 111.8(16)
C17 C37 H1 106.9(16)
C37 C38 C11 108.6(2)
C37 C38 H5 106.8(19)
C11 C38 H5 110.6(18)
C37 C38 H6 104.4(19)
C11 C38 H6 111.9(18)
H5 C38 H6 114(3)

loop_
_geom_bond_atom_site_label_1
_geom_bond_atom_site_label_2
_geom_bond_distance
O4 C8 1.352(3)
O4 C19 1.469(3)
O3 C19 1.407(3)
O3 C18 1.458(3)
O2 N1 1.221(3)
O5 C8 1.206(3)
O1 N1 1.216(3)
C6 C9 1.530(3)
C6 C15 1.536(4)
C6 C18 1.537(3)
C6 C16 1.557(3)
N1 C14 1.522(4)
C8 C15 1.513(4)
C9 C12 1.563(3)
C9 H18 1.00(3)
C9 H17 1.01(3)
C10 C19 1.524(3)
C10 C37 1.532(4)
C10 H3 0.99(3)
C10 H2 1.00(3)
C11 C16 1.542(4)
C11 C38 1.551(3)
C11 H7 0.95(3)
C11 H8 1.04(3)
C12 C34 1.531(4)
C12 C36 1.541(4)
C12 C13 1.549(4)
C13 C35 1.539(4)
C13 H16 0.98(3)
C13 H15 0.95(4)
C14 C17 1.540(4)
C14 C16 1.549(3)
C14 H9 0.87(3)
C15 H11 0.95(3)
C15 H19 0.97(3)
C16 C19 1.555(4)
C17 C37 1.544(4)
C17 H4 0.92(3)
C17 H10 0.95(3)
C18 C35 1.510(3)
C18 H12 0.93(3)
C34 H23 0.95(3)
C34 H24 1.00(4)
C34 H25 0.94(3)
C35 H13 1.02(3)
C35 H14 1.00(3)
C36 H22 1.04(4)
C36 H21 1.03(4)
C36 H20 0.97(4)
C37 C38 1.530(4)
C37 H1 1.04(3)
C38 H5 0.98(3)
C38 H6 1.08(4)
